data_1561519
loop_
_publ_author_name
'Wang, Chao'
'Zhao, Jun'
'Xia, Liang'
'Wu, Xue-Qian'
'Wang, Jian-Fang'
'Dong, Wen-Wen'
'Wu, Ya-Pan'

_publ_section_title
;
 Utilization of mixed ligands to construct diverse Ni(II)-coordination
 polymers based on terphenyl-2,2&#x2032;,4,4&#x2032;-tetracarboxylic acid
 and varied N-donor co-ligands
;
_journal_name_full 'Journal of Solid State Chemistry'
_journal_page_first 273
_journal_page_last 278
_journal_paper_doi 10.1016/j.jssc.2016.03.049
_journal_volume 238
_journal_year 2016
_chemical_formula_sum 'C24 H23 N2 Ni O6'
_chemical_formula_weight 494.15
_space_group_IT_number 14
_space_group_name_Hall '-P 2ybc'
_space_group_name_H-M_alt 'P 1 21/c 1'
_symmetry_cell_setting monoclinic
_symmetry_space_group_name_H-M 'P 1 21/c 1'
_atom_sites_solution_hydrogens geom
_atom_sites_solution_primary direct
_atom_sites_solution_secondary difmap
_cell_angle_alpha 90.00
_cell_angle_beta 105.005(10)
_cell_angle_gamma 90.00
_cell_formula_units_Z 4
_cell_length_a 8.828(6)
_cell_length_b 18.361(11)
_cell_length_c 14.652(10)
_cell_measurement_reflns_used 7372
_cell_measurement_temperature 296(2)
_cell_measurement_theta_max 27.5
_cell_measurement_theta_min 1.8
_cell_volume 2294(3)
_computing_structure_refinement 'SHELXL-97 (Sheldrick, 1997)'
_computing_structure_solution 'SHELXS-97 (Sheldrick, 1990)'
_diffrn_ambient_temperature 296(2)
_diffrn_measured_fraction_theta_full 0.998
_diffrn_measured_fraction_theta_max 0.998
_diffrn_measurement_device_type 'Rigaku Mercury375R (2x2 bin mode)'
_diffrn_radiation_monochromator graphite
_diffrn_radiation_source 'fine-focus sealed tube'
_diffrn_radiation_type MoK\a
_diffrn_radiation_wavelength 0.71073
_diffrn_reflns_av_R_equivalents 0.0771
_diffrn_reflns_av_sigmaI/netI 0.0500
_diffrn_reflns_limit_h_max 11
_diffrn_reflns_limit_h_min -11
_diffrn_reflns_limit_k_max 23
_diffrn_reflns_limit_k_min -23
_diffrn_reflns_limit_l_max 18
_diffrn_reflns_limit_l_min -19
_diffrn_reflns_number 24522
_diffrn_reflns_theta_full 27.56
_diffrn_reflns_theta_max 27.56
_diffrn_reflns_theta_min 1.82
_exptl_absorpt_coefficient_mu 0.888
_exptl_absorpt_correction_T_max 0.8423
_exptl_absorpt_correction_T_min 0.8218
_exptl_absorpt_correction_type multi-scan
_exptl_crystal_colour green
_exptl_crystal_density_diffrn 1.431
_exptl_crystal_density_method 'not measured'
_exptl_crystal_description prism
_exptl_crystal_F_000 1028
_exptl_crystal_size_max 0.23
_exptl_crystal_size_mid 0.21
_exptl_crystal_size_min 0.20
_refine_diff_density_max 0.757
_refine_diff_density_min -0.565
_refine_diff_density_rms 0.080
_refine_ls_extinction_method none
_refine_ls_goodness_of_fit_ref 1.045
_refine_ls_hydrogen_treatment mixed
_refine_ls_matrix_type full
_refine_ls_number_parameters 304
_refine_ls_number_reflns 5294
_refine_ls_number_restraints 3
_refine_ls_restrained_S_all 1.045
_refine_ls_R_factor_all 0.0633
_refine_ls_R_factor_gt 0.0528
_refine_ls_shift/su_max 0.001
_refine_ls_shift/su_mean 0.000
_refine_ls_structure_factor_coef Fsqd
_refine_ls_weighting_details 'calc w=1/[\s^2^(Fo^2^)+(0.0638P)^2^+3.0457P] where P=(Fo^2^+2Fc^2^)/3'
_refine_ls_weighting_scheme calc
_refine_ls_wR_factor_gt 0.1386
_refine_ls_wR_factor_ref 0.1501
_reflns_number_gt 4512
_reflns_number_total 5294
_reflns_threshold_expression >2sigma(I)
_cod_data_source_file JSSC-2016-238-273.cif
_cod_data_source_block 3
_cod_depositor_comments
;
The following automatic conversions were performed:

data item '_symmetry_cell_setting' value 'Monoclinic' was changed to
'monoclinic' in accordance with the built-in table derived from the
CIF Core dictionary named 'cif_core.dic' version 2.4.5 last updated
on 2014-11-21.

Automatic conversion script
Id: cif_fix_values 8369 2020-08-20 11:38:08Z andrius 
;
_cod_original_sg_symbol_H-M P21/c
_cod_database_code 1561519

loop_
_symmetry_equiv_pos_as_xyz
'x, y, z'
'-x, y+1/2, -z+1/2'
'-x, -y, -z'
'x, -y-1/2, z-1/2'

loop_
_atom_site_label
_atom_site_type_symbol
_atom_site_fract_x
_atom_site_fract_y
_atom_site_fract_z
_atom_site_U_iso_or_equiv
_atom_site_adp_type
_atom_site_occupancy
_atom_site_symmetry_multiplicity
_atom_site_calc_flag
_atom_site_refinement_flags
_atom_site_disorder_assembly
_atom_site_disorder_group
Ni1 Ni 0.63991(5) 0.494958(19) 0.18780(3) 0.02996(13) Uani 1 1 d . . .
O1 O 0.5965(3) 0.42166(11) 0.28276(15) 0.0347(5) Uani 1 1 d . . .
O2 O 0.3760(4) 0.3697(2) 0.2002(2) 0.0801(12) Uani 1 1 d . . .
O3 O 0.4957(3) 0.09711(12) 0.30026(17) 0.0408(5) Uani 1 1 d . . .
O4 O 0.3582(3) 0.08255(11) 0.40441(15) 0.0367(5) Uani 1 1 d . . .
O5 O 0.4437(3) 0.45981(12) 0.08865(16) 0.0437(6) Uani 1 1 d D . .
H5A H 0.411(5) 0.4274(17) 0.121(2) 0.066 Uiso 1 1 d D . .
H5B H 0.441(5) 0.443(2) 0.0343(14) 0.066 Uiso 1 1 d D . .
O6 O 0.7997(7) 0.0345(4) 0.3038(4) 0.157(3) Uani 1 1 d . . .
N1 N 0.8087(3) 0.54333(15) 0.2961(2) 0.0383(6) Uani 1 1 d . . .
N2 N 1.2053(3) 0.92854(14) 0.3571(2) 0.0385(6) Uani 1 1 d . . .
C1 C 0.4860(4) 0.37702(16) 0.2724(2) 0.0345(6) Uani 1 1 d . . .
C2 C 0.4857(4) 0.32590(15) 0.3523(2) 0.0304(6) Uani 1 1 d . . .
C3 C 0.4742(4) 0.25207(16) 0.3299(2) 0.0348(7) Uani 1 1 d . . .
H3 H 0.4686 0.2377 0.2682 0.042 Uiso 1 1 calc R . .
C4 C 0.4709(4) 0.19945(15) 0.3971(2) 0.0316(6) Uani 1 1 d . . .
C5 C 0.4801(4) 0.22127(16) 0.4890(2) 0.0339(7) Uani 1 1 d . . .
H5 H 0.4779 0.1867 0.5350 0.041 Uiso 1 1 calc R . .
C6 C 0.4927(4) 0.29467(16) 0.5121(2) 0.0328(6) Uani 1 1 d . . .
H6 H 0.5012 0.3086 0.5743 0.039 Uiso 1 1 calc R . .
C7 C 0.4929(3) 0.34802(14) 0.4446(2) 0.0272(6) Uani 1 1 d . . .
C8 C 0.4435(4) 0.12174(15) 0.3660(2) 0.0339(6) Uani 1 1 d . . .
C9 C 0.4977(3) 0.42650(14) 0.4723(2) 0.0275(6) Uani 1 1 d . . .
C10 C 0.3973(4) 0.47722(15) 0.4171(2) 0.0300(6) Uani 1 1 d . . .
H10 H 0.3266 0.4622 0.3615 0.036 Uiso 1 1 calc R . .
C11 C 0.5991(4) 0.45030(15) 0.5564(2) 0.0315(6) Uani 1 1 d . . .
H11 H 0.6653 0.4171 0.5952 0.038 Uiso 1 1 calc R . .
C12 C 0.7934(5) 0.54301(19) 0.3849(2) 0.0446(8) Uani 1 1 d . . .
H12 H 0.7196 0.5122 0.3996 0.053 Uiso 1 1 calc R . .
C13 C 0.8826(5) 0.5864(2) 0.4549(3) 0.0493(9) Uani 1 1 d . . .
H13 H 0.8688 0.5840 0.5156 0.059 Uiso 1 1 calc R . .
C14 C 0.9931(4) 0.63381(19) 0.4359(3) 0.0410(7) Uani 1 1 d . . .
C15 C 1.0103(4) 0.6325(2) 0.3451(3) 0.0485(9) Uani 1 1 d . . .
H15 H 1.0841 0.6625 0.3288 0.058 Uiso 1 1 calc R . .
C16 C 0.9188(4) 0.5870(2) 0.2783(3) 0.0459(8) Uani 1 1 d . . .
H16 H 0.9345 0.5867 0.2180 0.055 Uiso 1 1 calc R . .
C17 C 1.0843(4) 0.6845(2) 0.5103(3) 0.0505(9) Uani 1 1 d . . .
H17A H 1.1617 0.7098 0.4857 0.061 Uiso 1 1 calc R . .
H17B H 1.1399 0.6562 0.5645 0.061 Uiso 1 1 calc R . .
C18 C 0.9821(5) 0.7402(2) 0.5422(3) 0.0526(10) Uani 1 1 d . . .
H18A H 1.0475 0.7692 0.5925 0.063 Uiso 1 1 calc R . .
H18B H 0.9064 0.7146 0.5681 0.063 Uiso 1 1 calc R . .
C19 C 0.8933(5) 0.7916(2) 0.4637(3) 0.0508(9) Uani 1 1 d . . .
H19A H 0.8290 0.7627 0.4127 0.061 Uiso 1 1 calc R . .
H19B H 0.8237 0.8221 0.4885 0.061 Uiso 1 1 calc R . .
C20 C 1.0001(4) 0.83943(18) 0.4245(3) 0.0425(8) Uani 1 1 d . . .
C21 C 1.0110(5) 0.8355(2) 0.3326(3) 0.0546(10) Uani 1 1 d . . .
H21 H 0.9491 0.8025 0.2910 0.066 Uiso 1 1 calc R . .
C22 C 1.1126(5) 0.8800(2) 0.3020(3) 0.0531(10) Uani 1 1 d . . .
H22 H 1.1170 0.8761 0.2395 0.064 Uiso 1 1 calc R . .
C23 C 1.1940(6) 0.9326(2) 0.4454(3) 0.0628(13) Uani 1 1 d . . .
H23 H 1.2563 0.9663 0.4855 0.075 Uiso 1 1 calc R . .
C24 C 1.0953(6) 0.8896(3) 0.4808(3) 0.0672(14) Uani 1 1 d . . .
H24 H 1.0930 0.8947 0.5436 0.081 Uiso 1 1 calc R . .

loop_
_atom_site_aniso_label
_atom_site_aniso_U_11
_atom_site_aniso_U_22
_atom_site_aniso_U_33
_atom_site_aniso_U_23
_atom_site_aniso_U_13
_atom_site_aniso_U_12
Ni1 0.0454(2) 0.01791(19) 0.0284(2) 0.00360(13) 0.01285(16) 0.00435(14)
O1 0.0494(13) 0.0240(10) 0.0304(11) 0.0047(8) 0.0096(9) -0.0065(9)
O2 0.091(2) 0.092(2) 0.0401(15) 0.0278(16) -0.0145(15) -0.052(2)
O3 0.0609(15) 0.0247(10) 0.0437(13) -0.0085(9) 0.0260(11) -0.0059(10)
O4 0.0584(14) 0.0213(9) 0.0339(11) -0.0027(8) 0.0182(10) -0.0087(9)
O5 0.0644(16) 0.0329(12) 0.0303(12) 0.0033(9) 0.0061(11) -0.0003(11)
O6 0.098(4) 0.267(8) 0.112(4) -0.038(5) 0.041(3) -0.038(5)
N1 0.0447(15) 0.0320(13) 0.0393(15) 0.0003(11) 0.0132(12) -0.0023(11)
N2 0.0507(16) 0.0299(13) 0.0367(14) -0.0050(11) 0.0146(12) -0.0118(11)
C1 0.0487(18) 0.0262(14) 0.0283(14) -0.0012(11) 0.0093(13) -0.0066(12)
C2 0.0410(16) 0.0210(12) 0.0300(14) -0.0015(11) 0.0104(12) -0.0059(11)
C3 0.0535(19) 0.0239(13) 0.0294(14) -0.0031(11) 0.0153(13) -0.0058(13)
C4 0.0419(16) 0.0196(12) 0.0354(15) -0.0029(11) 0.0138(13) -0.0039(11)
C5 0.0524(19) 0.0201(13) 0.0320(15) 0.0025(11) 0.0157(14) -0.0035(12)
C6 0.0488(18) 0.0221(13) 0.0293(15) -0.0025(11) 0.0133(13) -0.0038(12)
C7 0.0355(15) 0.0179(12) 0.0282(14) -0.0027(10) 0.0082(11) -0.0041(10)
C8 0.0490(18) 0.0208(13) 0.0320(15) -0.0017(11) 0.0110(13) -0.0035(12)
C9 0.0357(15) 0.0172(12) 0.0306(14) -0.0018(10) 0.0106(11) -0.0001(10)
C10 0.0378(15) 0.0240(13) 0.0257(13) -0.0023(11) 0.0038(11) -0.0029(11)
C11 0.0404(16) 0.0203(12) 0.0322(15) 0.0010(11) 0.0066(12) 0.0045(11)
C12 0.057(2) 0.0410(18) 0.0386(18) -0.0007(14) 0.0170(16) -0.0168(16)
C13 0.057(2) 0.051(2) 0.0413(19) -0.0027(16) 0.0146(16) -0.0200(17)
C14 0.0343(16) 0.0394(17) 0.0467(19) 0.0042(15) 0.0058(14) -0.0049(13)
C15 0.0425(19) 0.048(2) 0.057(2) 0.0044(17) 0.0176(17) -0.0117(16)
C16 0.049(2) 0.048(2) 0.0462(19) 0.0031(16) 0.0216(16) -0.0060(16)
C17 0.043(2) 0.052(2) 0.050(2) 0.0071(17) -0.0008(16) -0.0144(16)
C18 0.062(2) 0.052(2) 0.044(2) -0.0051(17) 0.0146(18) -0.0269(19)
C19 0.045(2) 0.047(2) 0.064(2) 0.0004(18) 0.0198(18) -0.0153(16)
C20 0.0428(18) 0.0349(16) 0.050(2) 0.0007(14) 0.0125(15) -0.0089(14)
C21 0.065(2) 0.049(2) 0.048(2) -0.0102(17) 0.0111(18) -0.0285(19)
C22 0.075(3) 0.048(2) 0.0391(19) -0.0083(16) 0.0193(18) -0.0258(19)
C23 0.092(3) 0.056(2) 0.047(2) -0.0192(19) 0.030(2) -0.045(2)
C24 0.092(3) 0.068(3) 0.052(2) -0.020(2) 0.037(2) -0.045(3)

loop_
_atom_type_symbol
_atom_type_description
_atom_type_scat_dispersion_real
_atom_type_scat_dispersion_imag
_atom_type_scat_source
C C 0.0033 0.0016 'International Tables Vol C Tables 4.2.6.8 and 6.1.1.4'
H H 0.0000 0.0000 'International Tables Vol C Tables 4.2.6.8 and 6.1.1.4'
Ni Ni 0.3393 1.1124 'International Tables Vol C Tables 4.2.6.8 and 6.1.1.4'
N N 0.0061 0.0033 'International Tables Vol C Tables 4.2.6.8 and 6.1.1.4'
O O 0.0106 0.0060 'International Tables Vol C Tables 4.2.6.8 and 6.1.1.4'

loop_
_geom_angle_atom_site_label_1
_geom_angle_atom_site_label_2
_geom_angle_atom_site_label_3
_geom_angle
_geom_angle_site_symmetry_1
_geom_angle_site_symmetry_3
O1 Ni1 O5 90.13(10) . .
O1 Ni1 N2 94.84(11) . 2_745
O5 Ni1 N2 95.47(12) . 2_745
O1 Ni1 N1 89.15(11) . .
O5 Ni1 N1 169.16(11) . .
N2 Ni1 N1 95.37(12) 2_745 .
O1 Ni1 O4 167.35(9) . 2_655
O5 Ni1 O4 86.07(10) . 2_655
N2 Ni1 O4 97.52(10) 2_745 2_655
N1 Ni1 O4 92.32(11) . 2_655
O1 Ni1 O3 107.35(9) . 2_655
O5 Ni1 O3 87.07(10) . 2_655
N2 Ni1 O3 157.67(10) 2_745 2_655
N1 Ni1 O3 82.83(11) . 2_655
O4 Ni1 O3 60.45(9) 2_655 2_655
O1 Ni1 C8 137.29(10) . 2_655
O5 Ni1 C8 86.81(10) . 2_655
N2 Ni1 C8 127.86(11) 2_745 2_655
N1 Ni1 C8 86.39(11) . 2_655
O4 Ni1 C8 30.50(9) 2_655 2_655
O3 Ni1 C8 29.96(9) 2_655 2_655
C1 O1 Ni1 128.8(2) . .
C8 O3 Ni1 86.12(18) . 2_645
C8 O4 Ni1 92.52(18) . 2_645
Ni1 O5 H5A 100(3) . .
Ni1 O5 H5B 126(3) . .
H5A O5 H5B 109.6(17) . .
C16 N1 C12 116.9(3) . .
C16 N1 Ni1 121.5(2) . .
C12 N1 Ni1 120.5(2) . .
C23 N2 C22 116.1(3) . .
C23 N2 Ni1 120.2(2) . 2_755
C22 N2 Ni1 123.8(2) . 2_755
O2 C1 O1 125.8(3) . .
O2 C1 C2 115.9(3) . .
O1 C1 C2 118.3(3) . .
C3 C2 C7 119.5(3) . .
C3 C2 C1 116.1(3) . .
C7 C2 C1 124.3(3) . .
C4 C3 C2 121.7(3) . .
C4 C3 H3 119.2 . .
C2 C3 H3 119.2 . .
C3 C4 C5 118.8(3) . .
C3 C4 C8 118.6(3) . .
C5 C4 C8 122.3(3) . .
C4 C5 C6 119.9(3) . .
C4 C5 H5 120.0 . .
C6 C5 H5 120.0 . .
C5 C6 C7 121.6(3) . .
C5 C6 H6 119.2 . .
C7 C6 H6 119.2 . .
C6 C7 C2 118.4(3) . .
C6 C7 C9 119.4(3) . .
C2 C7 C9 122.2(2) . .
O3 C8 O4 120.8(3) . .
O3 C8 C4 121.0(3) . .
O4 C8 C4 118.1(3) . .
O3 C8 Ni1 63.92(16) . 2_645
O4 C8 Ni1 56.97(15) . 2_645
C4 C8 Ni1 172.4(2) . 2_645
C10 C9 C11 118.1(3) . .
C10 C9 C7 121.2(3) . .
C11 C9 C7 120.6(3) . .
C11 C10 C9 121.0(3) 3_666 .
C11 C10 H10 119.5 3_666 .
C9 C10 H10 119.5 . .
C10 C11 C9 120.8(3) 3_666 .
C10 C11 H11 119.6 3_666 .
C9 C11 H11 119.6 . .
N1 C12 C13 122.6(3) . .
N1 C12 H12 118.7 . .
C13 C12 H12 118.7 . .
C12 C13 C14 120.7(3) . .
C12 C13 H13 119.7 . .
C14 C13 H13 119.7 . .
C15 C14 C13 116.2(3) . .
C15 C14 C17 122.7(3) . .
C13 C14 C17 121.1(3) . .
C14 C15 C16 120.4(3) . .
C14 C15 H15 119.8 . .
C16 C15 H15 119.8 . .
N1 C16 C15 123.2(3) . .
N1 C16 H16 118.4 . .
C15 C16 H16 118.4 . .
C14 C17 C18 113.1(3) . .
C14 C17 H17A 109.0 . .
C18 C17 H17A 109.0 . .
C14 C17 H17B 109.0 . .
C18 C17 H17B 109.0 . .
H17A C17 H17B 107.8 . .
C17 C18 C19 114.4(3) . .
C17 C18 H18A 108.7 . .
C19 C18 H18A 108.7 . .
C17 C18 H18B 108.7 . .
C19 C18 H18B 108.7 . .
H18A C18 H18B 107.6 . .
C20 C19 C18 113.2(3) . .
C20 C19 H19A 108.9 . .
C18 C19 H19A 108.9 . .
C20 C19 H19B 108.9 . .
C18 C19 H19B 108.9 . .
H19A C19 H19B 107.7 . .
C24 C20 C21 115.9(3) . .
C24 C20 C19 120.7(4) . .
C21 C20 C19 123.4(3) . .
C22 C21 C20 120.4(3) . .
C22 C21 H21 119.8 . .
C20 C21 H21 119.8 . .
N2 C22 C21 123.5(4) . .
N2 C22 H22 118.3 . .
C21 C22 H22 118.3 . .
N2 C23 C24 123.5(4) . .
N2 C23 H23 118.2 . .
C24 C23 H23 118.2 . .
C20 C24 C23 120.6(4) . .
C20 C24 H24 119.7 . .
C23 C24 H24 119.7 . .

loop_
_geom_bond_atom_site_label_1
_geom_bond_atom_site_label_2
_geom_bond_distance
_geom_bond_site_symmetry_2
Ni1 O1 2.042(2) .
Ni1 O5 2.055(3) .
Ni1 N2 2.062(3) 2_745
Ni1 N1 2.074(3) .
Ni1 O4 2.103(2) 2_655
Ni1 O3 2.256(2) 2_655
Ni1 C8 2.506(3) 2_655
O1 C1 1.253(4) .
O2 C1 1.244(4) .
O3 C8 1.255(4) .
O3 Ni1 2.256(2) 2_645
O4 C8 1.273(4) .
O4 Ni1 2.103(2) 2_645
O5 H5A 0.853(10) .
O5 H5B 0.848(10) .
N1 C16 1.337(4) .
N1 C12 1.341(4) .
N2 C23 1.324(5) .
N2 C22 1.332(4) .
N2 Ni1 2.062(3) 2_755
C1 C2 1.500(4) .
C2 C3 1.392(4) .
C2 C7 1.399(4) .
C3 C4 1.385(4) .
C3 H3 0.9300 .
C4 C5 1.387(4) .
C4 C8 1.498(4) .
C5 C6 1.387(4) .
C5 H5 0.9300 .
C6 C7 1.392(4) .
C6 H6 0.9300 .
C7 C9 1.495(4) .
C8 Ni1 2.506(3) 2_645
C9 C10 1.391(4) .
C9 C11 1.393(4) .
C10 C11 1.385(4) 3_666
C10 H10 0.9300 .
C11 C10 1.385(4) 3_666
C11 H11 0.9300 .
C12 C13 1.374(5) .
C12 H12 0.9300 .
C13 C14 1.389(5) .
C13 H13 0.9300 .
C14 C15 1.377(5) .
C14 C17 1.499(5) .
C15 C16 1.377(5) .
C15 H15 0.9300 .
C16 H16 0.9300 .
C17 C18 1.515(6) .
C17 H17A 0.9700 .
C17 H17B 0.9700 .
C18 C19 1.536(6) .
C18 H18A 0.9700 .
C18 H18B 0.9700 .
C19 C20 1.507(5) .
C19 H19A 0.9700 .
C19 H19B 0.9700 .
C20 C24 1.370(5) .
C20 C21 1.377(5) .
C21 C22 1.371(5) .
C21 H21 0.9300 .
C22 H22 0.9300 .
C23 C24 1.373(5) .
C23 H23 0.9300 .
C24 H24 0.9300 .

loop_
_geom_torsion_atom_site_label_1
_geom_torsion_atom_site_label_2
_geom_torsion_atom_site_label_3
_geom_torsion_atom_site_label_4
_geom_torsion
_geom_torsion_site_symmetry_1
_geom_torsion_site_symmetry_2
_geom_torsion_site_symmetry_3
_geom_torsion_site_symmetry_4
O5 Ni1 O1 C1 -0.5(3) . . . .
N2 Ni1 O1 C1 -96.0(3) 2_745 . . .
N1 Ni1 O1 C1 168.7(3) . . . .
O4 Ni1 O1 C1 71.9(5) 2_655 . . .
O3 Ni1 O1 C1 86.5(3) 2_655 . . .
C8 Ni1 O1 C1 84.9(3) 2_655 . . .
O1 Ni1 N1 C16 161.8(3) . . . .
O5 Ni1 N1 C16 -111.9(5) . . . .
N2 Ni1 N1 C16 67.0(3) 2_745 . . .
O4 Ni1 N1 C16 -30.8(3) 2_655 . . .
O3 Ni1 N1 C16 -90.6(3) 2_655 . . .
C8 Ni1 N1 C16 -60.7(3) 2_655 . . .
O1 Ni1 N1 C12 -30.9(3) . . . .
O5 Ni1 N1 C12 55.4(7) . . . .
N2 Ni1 N1 C12 -125.7(3) 2_745 . . .
O4 Ni1 N1 C12 136.5(3) 2_655 . . .
O3 Ni1 N1 C12 76.7(3) 2_655 . . .
C8 Ni1 N1 C12 106.6(3) 2_655 . . .
Ni1 O1 C1 O2 -1.6(6) . . . .
Ni1 O1 C1 C2 176.7(2) . . . .
O2 C1 C2 C3 52.6(5) . . . .
O1 C1 C2 C3 -125.9(3) . . . .
O2 C1 C2 C7 -126.0(4) . . . .
O1 C1 C2 C7 55.5(4) . . . .
C7 C2 C3 C4 -0.5(5) . . . .
C1 C2 C3 C4 -179.2(3) . . . .
C2 C3 C4 C5 -0.3(5) . . . .
C2 C3 C4 C8 174.4(3) . . . .
C3 C4 C5 C6 -0.1(5) . . . .
C8 C4 C5 C6 -174.7(3) . . . .
C4 C5 C6 C7 1.5(5) . . . .
C5 C6 C7 C2 -2.3(5) . . . .
C5 C6 C7 C9 176.6(3) . . . .
C3 C2 C7 C6 1.8(5) . . . .
C1 C2 C7 C6 -179.6(3) . . . .
C3 C2 C7 C9 -177.1(3) . . . .
C1 C2 C7 C9 1.5(5) . . . .
Ni1 O3 C8 O4 2.6(3) 2_645 . . .
Ni1 O3 C8 C4 -173.4(3) 2_645 . . .
Ni1 O4 C8 O3 -2.8(3) 2_645 . . .
Ni1 O4 C8 C4 173.3(3) 2_645 . . .
C3 C4 C8 O3 34.5(5) . . . .
C5 C4 C8 O3 -150.9(3) . . . .
C3 C4 C8 O4 -141.6(3) . . . .
C5 C4 C8 O4 33.0(5) . . . .
C3 C4 C8 Ni1 -94.0(17) . . . 2_645
C5 C4 C8 Ni1 80.6(17) . . . 2_645
C6 C7 C9 C10 -133.3(3) . . . .
C2 C7 C9 C10 45.5(4) . . . .
C6 C7 C9 C11 44.0(4) . . . .
C2 C7 C9 C11 -137.1(3) . . . .
C11 C9 C10 C11 1.7(5) . . . 3_666
C7 C9 C10 C11 179.2(3) . . . 3_666
C10 C9 C11 C10 -1.7(5) . . . 3_666
C7 C9 C11 C10 -179.2(3) . . . 3_666
C16 N1 C12 C13 1.6(6) . . . .
Ni1 N1 C12 C13 -166.2(3) . . . .
N1 C12 C13 C14 0.7(6) . . . .
C12 C13 C14 C15 -2.1(6) . . . .
C12 C13 C14 C17 176.3(4) . . . .
C13 C14 C15 C16 1.2(6) . . . .
C17 C14 C15 C16 -177.2(4) . . . .
C12 N1 C16 C15 -2.6(6) . . . .
Ni1 N1 C16 C15 165.2(3) . . . .
C14 C15 C16 N1 1.2(6) . . . .
C15 C14 C17 C18 114.5(4) . . . .
C13 C14 C17 C18 -63.8(5) . . . .
C14 C17 C18 C19 -61.6(4) . . . .
C17 C18 C19 C20 -63.9(4) . . . .
C18 C19 C20 C24 -63.5(5) . . . .
C18 C19 C20 C21 115.6(4) . . . .
C24 C20 C21 C22 0.1(7) . . . .
C19 C20 C21 C22 -179.0(4) . . . .
C23 N2 C22 C21 -0.6(7) . . . .
Ni1 N2 C22 C21 179.4(3) 2_755 . . .
C20 C21 C22 N2 0.1(7) . . . .
C22 N2 C23 C24 0.7(7) . . . .
Ni1 N2 C23 C24 -179.2(4) 2_755 . . .
C21 C20 C24 C23 0.0(7) . . . .
C19 C20 C24 C23 179.2(5) . . . .
N2 C23 C24 C20 -0.5(9) . . . .
